data_2010537
loop_
_publ_author_name
'Wulff-Molder, Dirk'
'Meisel, Manfred'

_publ_section_title
;
 The cyclic vanadylacetate
 (C~24~H~20~P)[V~4~O~8~(C~2~H~3~O~2~)~4~(NO~3~)]
;
_journal_issue 1
_journal_name_full 'Acta Crystallographica Section C'
_journal_page_first 33
_journal_page_last 34
_journal_paper_doi 10.1107/S0108270199012214
_journal_volume 56
_journal_year 2000
_chemical_formula_iupac '(C24 H20 P) [V4 O8 (C2 H3 O2)4 (N O3)]'
_chemical_formula_moiety '(PPh4) + , [V4 O8 (Me C O O)4 (N O3)] -'
_chemical_formula_structural '(PPh4) [V4 O8 (Me C O O)4 (N O3)]'
_chemical_formula_sum 'C32 H32 N O19 P V4'
_chemical_formula_weight 969.32
_chemical_name_common Oxovanadiumacetate
_chemical_name_systematic
;
tetraphenylphosphonium \m~4~-nitrato-\k^4^O-cyclo-
tetrakis(\m-acetato-\kO:\kO')tetra-\m-oxo-tetrakis[oxovanadium(V)]
;
_space_group_IT_number 88
_symmetry_cell_setting tetragonal
_symmetry_space_group_name_Hall '-I 4ad'
_symmetry_space_group_name_H-M 'I 41/a :2'
_audit_creation_method SHELXL
_cell_angle_alpha 90.00
_cell_angle_beta 90.00
_cell_angle_gamma 90.00
_cell_formula_units_Z 8
_cell_length_a 15.856(2)
_cell_length_b 15.856(2)
_cell_length_c 29.753(5)
_cell_measurement_reflns_used 5000
_cell_measurement_temperature 200(2)
_cell_measurement_theta_max 20.7
_cell_measurement_theta_min 8.1
_cell_volume 7480.3(18)
_computing_cell_refinement IPDS
_computing_data_collection 'IPDS (Stoe & Cie, 1996)'
_computing_data_reduction IPDS
_computing_molecular_graphics 'ZORTEP (Zsolnai, 1994)'
_computing_publication_material SHELXL93
_computing_structure_refinement 'SHELXL93 (Sheldrick, 1993)'
_computing_structure_solution 'SHELXS86 (Sheldrick, 1986)'
_diffrn_ambient_temperature 200(2)
_diffrn_detector_area_resol_mean 6.67
_diffrn_measurement_device_type 'Stoe IPDS'
_diffrn_measurement_method oscillation
_diffrn_radiation_monochromator graphite
_diffrn_radiation_source 'fine-focus sealed tube'
_diffrn_radiation_type MoK\a
_diffrn_radiation_wavelength .71073
_diffrn_reflns_av_R_equivalents .071
_diffrn_reflns_av_sigmaI/netI .036
_diffrn_reflns_limit_h_max 13
_diffrn_reflns_limit_h_min -13
_diffrn_reflns_limit_k_max 19
_diffrn_reflns_limit_k_min 0
_diffrn_reflns_limit_l_max 36
_diffrn_reflns_limit_l_min 0
_diffrn_reflns_number 32401
_diffrn_reflns_theta_max 26.06
_diffrn_reflns_theta_min 2.27
_exptl_absorpt_coefficient_mu 1.095
_exptl_absorpt_correction_T_max .867
_exptl_absorpt_correction_T_min .547
_exptl_absorpt_correction_type empirical
_exptl_absorpt_process_details '(DIFABS; Walker & Stuart, 1983)'
_exptl_crystal_colour 'dark red'
_exptl_crystal_density_diffrn 1.721
_exptl_crystal_density_meas ?
_exptl_crystal_description prism
_exptl_crystal_F_000 3920
_exptl_crystal_size_max .23
_exptl_crystal_size_mid .23
_exptl_crystal_size_min .15
_refine_diff_density_max .503
_refine_diff_density_min -.747
_refine_ls_extinction_method none
_refine_ls_goodness_of_fit_all 1.015
_refine_ls_goodness_of_fit_obs 1.126
_refine_ls_hydrogen_treatment constr
_refine_ls_matrix_type full
_refine_ls_number_parameters 271
_refine_ls_number_reflns 3309
_refine_ls_number_restraints 0
_refine_ls_restrained_S_all 1.036
_refine_ls_restrained_S_obs 1.126
_refine_ls_R_factor_all .064
_refine_ls_R_factor_obs .042
_refine_ls_shift/su_max <0.001
_refine_ls_shift/su_mean .000
_refine_ls_structure_factor_coef Fsqd
_refine_ls_weighting_details 'w = 1/[\s^2^(Fo^2^)+(0.0636P)^2^+2.7778P] where P=(Fo^2^+2Fc^2^)/3'
_refine_ls_weighting_scheme calc
_refine_ls_wR_factor_all .112
_refine_ls_wR_factor_obs .100
_reflns_number_observed 2503
_reflns_number_total 3685
_reflns_observed_criterion I>2\s(I)
_cod_data_source_file jz1345.cif
_cod_data_source_block I
_cod_depositor_comments
;
The following automatic conversions were performed:

'_exptl_crystal_density_meas' value 'not measured' was changed to '?'
- the value is perceived as not measured.

Automatic conversion script
Id: cif_fix_values 3008 2015-01-20 13:52:24Z robertas 

The following automatic conversions were performed:

'_refine_ls_weighting_scheme' value 'calc w =
1/[\s^2^(Fo^2^)+(0.0636P)^2^+2.7778P] where P=(Fo^2^+2Fc^2^)/3' was
changed to 'calc'. New tag '_refine_ls_weighting_details' was
created. The value of the new tag was set to 'w =
1/[\s^2^(Fo^2^)+(0.0636P)^2^+2.7778P] where P=(Fo^2^+2Fc^2^)/3'.

Automatic conversion script
Id: cif_fix_values 3143 2015-03-26 13:38:13Z robertas 
;
_cod_original_sg_symbol_H-M 'I 41/a'
_cod_database_code 2010537
_cod_database_fobs_code 2010537

loop_
_symmetry_equiv_pos_as_xyz
'x, y, z'
'-y+3/4, x+1/4, z+1/4'
'-x+1/2, -y, z+1/2'
'y+3/4, -x+3/4, z+3/4'
'x+1/2, y+1/2, z+1/2'
'-y+5/4, x+3/4, z+3/4'
'-x+1, -y+1/2, z+1'
'y+5/4, -x+5/4, z+5/4'
'-x, -y, -z'
'y-3/4, -x-1/4, -z-1/4'
'x-1/2, y, -z-1/2'
'-y-3/4, x-3/4, -z-3/4'
'-x+1/2, -y+1/2, -z+1/2'
'y-1/4, -x+1/4, -z+1/4'
'x, y+1/2, -z'
'-y-1/4, x-1/4, -z-1/4'

loop_
_atom_site_aniso_label
_atom_site_aniso_U_11
_atom_site_aniso_U_22
_atom_site_aniso_U_33
_atom_site_aniso_U_12
_atom_site_aniso_U_13
_atom_site_aniso_U_23
V1 .0321(3) .0254(3) .0239(3) .0034(2) .0012(2) .0015(2)
O11 .0370(12) .0279(11) .0301(11) .0043(9) .0019(9) .0015(9)
O21 .0318(11) .0310(11) .0264(10) .0036(9) -.0015(8) .0007(8)
O31 .0348(12) .0278(11) .0281(11) .0007(9) .0019(8) .0007(8)
V2 .0286(3) .0298(3) .0357(3) -.0013(2) .0030(2) -.0003(2)
O12 .0354(13) .0369(13) .0546(14) -.0007(10) .0129(11) .0041(11)
C23 .033(2) .027(2) .0279(15) -.0059(13) -.0017(12) .0032(12)
O13 .0287(12) .0302(12) .0452(12) -.0007(9) -.0004(10) -.0043(10)
O23 .0320(12) .0364(12) .0291(11) -.0007(9) .0009(9) -.0013(9)
C13 .044(2) .044(2) .039(2) -.009(2) -.0026(15) -.008(2)
C24 .024(2) .037(2) .0273(15) .0008(13) .0025(12) -.0047(13)
O14 .0305(12) .0324(12) .0442(12) -.0017(9) -.0019(10) -.0002(10)
O24 .0328(12) .0319(12) .0279(10) -.0035(10) -.0014(9) .0006(9)
C14 .038(2) .052(2) .033(2) -.004(2) -.0047(14) -.0017(15)
N5 .024(2) .028(2) .103(4) -.002(2) .000 .000
O15 .032(2) .019(2) .051(2) .0069(12) .000 .000
O25 .059(2) .074(2) .0419(14) -.0034(15) -.0019(12) .0014(13)
P6 .0251(5) .0251(5) .0207(7) .000 .000 .000
C16 .029(2) .0265(15) .0204(13) -.0017(12) -.0016(11) .0007(11)
C26 .029(2) .036(2) .029(2) -.0009(13) -.0001(13) -.0009(13)
C36 .032(2) .041(2) .044(2) .0076(15) -.0066(14) -.0007(15)
C46 .048(2) .030(2) .037(2) .000(2) -.020(2) .0036(14)
C56 .048(2) .035(2) .026(2) -.008(2) -.0068(14) .0054(13)
C66 .031(2) .036(2) .0263(15) -.0004(13) -.0003(12) .0027(13)
P7 .0247(5) .0247(5) .0228(7) .000 .000 .000
C17 .0249(15) .0263(15) .0239(14) .0005(12) -.0019(11) .0018(11)
C27 .032(2) .028(2) .0293(14) .0037(13) -.0012(12) -.0011(12)
C37 .033(2) .028(2) .048(2) -.0058(14) .0006(14) .0030(14)
C47 .035(2) .038(2) .046(2) -.0014(15) .0102(15) .010(2)
C57 .049(2) .044(2) .031(2) .002(2) .0139(15) .0008(14)
C67 .042(2) .032(2) .031(2) -.0049(14) .0067(14) -.0046(13)

loop_
_atom_site_label
_atom_site_fract_x
_atom_site_fract_y
_atom_site_fract_z
_atom_site_U_iso_or_equiv
_atom_site_thermal_displace_type
_atom_site_calc_flag
_atom_site_refinement_flags
_atom_site_occupancy
_atom_site_disorder_group
_atom_site_type_symbol
V1 .43804(3) .37781(3) .10358(2) .0271(2) Uani d . 1 . V
O11 .39943(13) .45712(13) .07856(7) .0317(5) Uani d . 1 . O
O21 .38597(13) .29100(13) .07629(7) .0297(5) Uani d . 1 . O
O31 .53999(13) .36437(13) .07606(7) .0302(5) Uani d . 1 . O
V2 .63420(3) .31484(3) .09685(2) .0314(2) Uani d . 1 . V
O12 .70589(14) .34932(15) .06478(8) .0423(6) Uani d . 1 . O
C23 .5777(2) .4455(2) .16236(10) .0290(7) Uani d . 1 . C
O13 .63637(13) .40452(13) .14377(7) .0347(5) Uani d . 1 . O
O23 .50058(13) .43955(13) .15293(7) .0325(5) Uani d . 1 . O
C13 .6027(2) .5050(2) .19885(11) .0421(8) Uani d . 1 . C
H13A .6648(15) .5034(2) .2028(2) .063 Uiso calc PR .19(3) . H
H13B .5749(7) .4881(4) .2274(7) .063 Uiso calc PR .19(3) . H
H13C .5849(5) .5630(14) .1907(2) .063 Uiso calc PR .19(3) . H
H13D .5516(12) .5329(7) .2111(3) .063 Uiso calc PR .81(3) . H
H13E .6415(10) .5483(11) .1865(3) .063 Uiso calc PR .81(3) . H
H13F .6315(7) .4733(8) .2232(6) .063 Uiso calc PR .81(3) . H
C24 .6978(2) .1888(2) .16351(10) .0295(7) Uani d . 1 . C
O14 .70448(14) .25896(14) .14434(7) .0357(5) Uani d . 1 . O
O24 .64552(13) .13147(13) .15352(6) .0309(5) Uani d . 1 . O
C14 .7567(2) .1700(2) .20183(11) .0408(8) Uani d . 1 . C
H14A .7453(3) .1156(14) .2132(3) .061 Uiso calc PR .19(3) . H
H14B .7489(3) .2103(10) .2248(6) .061 Uiso calc PR .19(3) . H
H14C .8130(14) .1723(2) .1915(3) .061 Uiso calc PR .19(3) . H
H14D .7928(9) .2165(11) .2065(2) .061 Uiso calc PR .81(3) . H
H14E .7892(8) .1218(12) .1949(2) .061 Uiso calc PR .81(3) . H
H14F .7251(8) .1599(3) .2282(7) .061 Uiso calc PR .81(3) . H
N5 .5000 .2500 .1852(2) .0517(12) Uani d S 1 . N
O15 .5000 .2500 .14813(13) .0341(7) Uani d S 1 . O
O25 .4388(2) .2209(2) .20781(8) .0580(7) Uani d . 1 . O
P6 .5000 .7500 .1250 .0236(3) Uani d S 1 . P
C16 .4480(2) .8253(2) .08975(9) .0254(6) Uani d . 1 . C
C26 .3709(2) .8596(2) .10246(10) .0312(7) Uani d . 1 . C
H26 .3434(11) .8404(8) .1286(10) .037 Uiso calc R 1 . H
C36 .3350(2) .9222(2) .07653(11) .0391(8) Uani d . 1 . C
H36 .289(2) .9433(10) .0840(4) .047 Uiso calc R 1 . H
C46 .3753(2) .9496(2) .03808(11) .0385(8) Uani d . 1 . C
H46 .3541(11) .9882(19) .0231(7) .046 Uiso calc R 1 . H
C56 .4496(2) .9142(2) .02427(10) .0364(7) Uani d . 1 . C
H56 .4760(10) .9326(7) -.0037(11) .044 Uiso calc R 1 . H
C66 .4871(2) .8522(2) .05013(10) .0309(7) Uani d . 1 . C
H66 .537(2) .8287(9) .0413(4) .037 Uiso calc R 1 . H
P7 .0000 .2500 .1250 .0240(3) Uani d S 1 . P
C17 .0764(2) .3030(2) .09078(9) .0251(6) Uani d . 1 . C
C27 .1156(2) .3750(2) .10787(11) .0296(6) Uani d . 1 . C
H27 .0997(7) .3959(9) .1332(11) .036 Uiso calc R 1 . H
C37 .1800(2) .4126(2) .08392(11) .0362(7) Uani d . 1 . C
H37 .2058(11) .4582(19) .0950(5) .043 Uiso calc R 1 . H
C47 .2044(2) .3802(2) .04315(11) .0395(8) Uani d . 1 . C
H47 .2498(19) .4061(11) .0270(7) .047 Uiso calc R 1 . H
C57 .1646(2) .3114(2) .02531(11) .0413(8) Uani d . 1 . C
H57 .1802(7) .2915(9) -.0028(12) .050 Uiso calc R 1 . H
C67 .1012(2) .2712(2) .04904(10) .0352(7) Uani d . 1 . C
H67 .0772(11) .2271(19) .0382(5) .042 Uiso calc R 1 . H

loop_
_atom_type_symbol
_atom_type_description
_atom_type_scat_dispersion_real
_atom_type_scat_dispersion_imag
_atom_type_scat_source
C C .0033 .0016 'International Tables Vol C Tables 4.2.6.8 and 6.1.1.4'
H H .0000 .0000 'International Tables Vol C Tables 4.2.6.8 and 6.1.1.4'
N N .0061 .0033 'International Tables Vol C Tables 4.2.6.8 and 6.1.1.4'
O O .0106 .0060 'International Tables Vol C Tables 4.2.6.8 and 6.1.1.4'
P P .1023 .0942 'International Tables Vol C Tables 4.2.6.8 and 6.1.1.4'
V V .3005 .5294 'International Tables Vol C Tables 4.2.6.8 and 6.1.1.4'

loop_
_geom_angle_atom_site_label_1
_geom_angle_atom_site_label_2
_geom_angle_atom_site_label_3
_geom_angle_site_symmetry_1
_geom_angle_site_symmetry_3
_geom_angle
_geom_angle_publ_flag
O11 V1 O21 . . 102.58(10) yes
O11 V1 O31 . . 102.95(10) yes
O21 V1 O31 . . 96.58(9) yes
O11 V1 O24 . 7_554 98.73(10) yes
O21 V1 O24 . 7_554 88.56(9) yes
O31 V1 O24 . 7_554 155.99(9) yes
O11 V1 O23 . . 98.41(10) yes
O21 V1 O23 . . 157.27(9) yes
O31 V1 O23 . . 87.02(9) yes
O24 V1 O23 7_554 . 79.69(8) yes
O11 V1 O15 . . 177.55(10) yes
O21 V1 O15 . . 78.94(8) yes
O31 V1 O15 . . 78.69(8) yes
O24 V1 O15 7_554 . 79.33(8) yes
O23 V1 O15 . . 79.80(8) yes
O12 V2 O31 . . 103.81(11) yes
O12 V2 O21 . 7_554 104.06(11) yes
O31 V2 O21 . 7_554 98.14(9) yes
O12 V2 O13 . . 99.41(11) yes
O31 V2 O13 . . 86.77(9) yes
O21 V2 O13 7_554 . 154.03(9) yes
O12 V2 O14 . . 100.27(11) yes
O31 V2 O14 . . 153.78(9) yes
O21 V2 O14 7_554 . 85.80(9) yes
O13 V2 O14 . . 79.18(9) yes
O12 V2 O15 . . 175.74(12) yes
O31 V2 O15 . . 73.60(8) yes
O21 V2 O15 7_554 . 73.23(8) yes
O13 V2 O15 . . 83.91(8) yes
O14 V2 O15 . . 82.92(8) yes
V1 O21 V2 . 7_554 129.52(11) yes
V2 O31 V1 . . 129.27(12) yes
O23 C23 O13 . . 125.4(3) no
O23 C23 C13 . . 117.9(3) no
O13 C23 C13 . . 116.7(3) no
C23 O13 V2 . . 131.4(2) no
C23 O23 V1 . . 132.4(2) no
C23 C13 H13A . . 109.5(2) no
C23 C13 H13B . . 109.5(2) no
H13A C13 H13B . . 109.5 no
C23 C13 H13C . . 109.5(2) no
H13A C13 H13C . . 109.5 no
H13B C13 H13C . . 109.5 no
C23 C13 H13D . . 109.5(2) no
H13A C13 H13D . . 141.1 no
H13B C13 H13D . . 56.3 no
H13C C13 H13D . . 56.3 no
C23 C13 H13E . . 109.5(2) no
H13A C13 H13E . . 56.3 no
H13B C13 H13E . . 141.1 no
H13C C13 H13E . . 56.3 no
H13D C13 H13E . . 109.5 no
C23 C13 H13F . . 109.5(2) no
H13A C13 H13F . . 56.3 no
H13B C13 H13F . . 56.3 no
H13C C13 H13F . . 141.1 no
H13D C13 H13F . . 109.5 no
H13E C13 H13F . . 109.5 no
O14 C24 O24 . . 125.8(3) no
O14 C24 C14 . . 117.9(3) no
O24 C24 C14 . . 116.3(3) no
C24 O14 V2 . . 131.7(2) no
C24 O24 V1 . 7_554 131.5(2) no
C24 C14 H14A . . 109.5(2) no
C24 C14 H14B . . 109.5(2) no
H14A C14 H14B . . 109.5 no
C24 C14 H14C . . 109.5(2) no
H14A C14 H14C . . 109.5 no
H14B C14 H14C . . 109.5 no
C24 C14 H14D . . 109.5(2) no
H14A C14 H14D . . 141.1 no
H14B C14 H14D . . 56.3 no
H14C C14 H14D . . 56.3 no
C24 C14 H14E . . 109.5(2) no
H14A C14 H14E . . 56.3 no
H14B C14 H14E . . 141.1 no
H14C C14 H14E . . 56.3 no
H14D C14 H14E . . 109.5 no
C24 C14 H14F . . 109.5(2) no
H14A C14 H14F . . 56.3 no
H14B C14 H14F . . 56.3 no
H14C C14 H14F . . 141.1 no
H14D C14 H14F . . 109.5 no
H14E C14 H14F . . 109.5 no
O15 N5 O25 . 7_554 122.1(3) yes
O15 N5 O25 . . 122.1(3) yes
O25 N5 O25 7_554 . 115.9(6) yes
N5 O15 V1 . 7_554 120.48(7) no
N5 O15 V1 . . 120.48(7) no
V1 O15 V1 7_554 . 119.04(14) yes
N5 O15 V2 . 7_554 122.85(7) no
V1 O15 V2 7_554 7_554 74.09(7) yes
V1 O15 V2 . 7_554 73.98(7) yes
N5 O15 V2 . . 122.85(7) no
V1 O15 V2 7_554 . 73.98(7) no
V1 O15 V2 . . 74.09(7) no
V2 O15 V2 7_554 . 114.31(13) yes
C16 P6 C16 14_565 7_564 110.06(9) no
C16 P6 C16 14_565 . 110.06(9) no
C16 P6 C16 7_564 . 108.3(2) no
C16 P6 C16 14_565 12_766 108.3(2) no
C16 P6 C16 7_564 12_766 110.06(9) no
C16 P6 C16 . 12_766 110.06(9) no
C26 C16 C66 . . 120.0(3) no
C26 C16 P6 . . 120.4(2) no
C66 C16 P6 . . 119.5(2) no
C36 C26 C16 . . 119.5(3) no
C36 C26 H26 . . 120.3(2) no
C16 C26 H26 . . 120.3(2) no
C26 C36 C46 . . 119.9(3) no
C26 C36 H36 . . 120.0(2) no
C46 C36 H36 . . 120.0(2) no
C56 C46 C36 . . 121.2(3) no
C56 C46 H46 . . 119.4(2) no
C36 C46 H46 . . 119.4(2) no
C46 C56 C66 . . 119.7(3) no
C46 C56 H56 . . 120.2(2) no
C66 C56 H56 . . 120.2(2) no
C56 C66 C16 . . 119.6(3) no
C56 C66 H66 . . 120.2(2) no
C16 C66 H66 . . 120.2(2) no
C17 P7 C17 12_666 7_454 108.84(9) no
C17 P7 C17 12_666 . 108.84(9) no
C17 P7 C17 7_454 . 110.7(2) no
C17 P7 C17 12_666 14 110.7(2) no
C17 P7 C17 7_454 14 108.84(9) no
C17 P7 C17 . 14 108.84(9) no
C27 C17 C67 . . 119.6(3) no
C27 C17 P7 . . 118.5(2) no
C67 C17 P7 . . 121.8(2) no
C37 C27 C17 . . 119.6(3) no
C37 C27 H27 . . 120.2(2) no
C17 C27 H27 . . 120.2(2) no
C47 C37 C27 . . 120.2(3) no
C47 C37 H37 . . 119.9(2) no
C27 C37 H37 . . 119.9(2) no
C57 C47 C37 . . 120.7(3) no
C57 C47 H47 . . 119.6(2) no
C37 C47 H47 . . 119.6(2) no
C47 C57 C67 . . 120.3(3) no
C47 C57 H57 . . 119.9(2) no
C67 C57 H57 . . 119.9(2) no
C57 C67 C17 . . 119.5(3) no
C57 C67 H67 . . 120.3(2) no
C17 C67 H67 . . 120.3(2) no

loop_
_geom_bond_atom_site_label_1
_geom_bond_atom_site_label_2
_geom_bond_site_symmetry_2
_geom_bond_distance
_geom_bond_publ_flag
V1 O11 . 1.584(2) yes
V1 O21 . 1.799(2) yes
V1 O31 . 1.825(2) yes
V1 O24 7_554 1.996(2) yes
V1 O23 . 2.024(2) yes
V1 O15 . 2.613(2) yes
O21 V2 7_554 1.815(2) no
V2 O12 . 1.582(2) yes
V2 O31 . 1.797(2) yes
V2 O21 7_554 1.815(2) yes
V2 O13 . 1.993(2) yes
V2 O14 . 2.006(2) yes
V2 O15 . 2.813(2) yes
C23 O23 . 1.258(4) no
C23 O13 . 1.262(4) no
C23 C13 . 1.492(4) no
C13 H13A . .99(2) no
C13 H13B . .99(2) no
C13 H13C . .99(2) no
C13 H13D . .99(2) no
C13 H13E . .99(2) no
C13 H13F . .99(2) no
C24 O14 . 1.255(4) no
C24 O24 . 1.265(4) no
C24 C14 . 1.503(4) no
O24 V1 7_554 1.996(2) no
C14 H14A . .94(2) no
C14 H14B . .94(2) no
C14 H14C . .94(2) no
C14 H14D . .94(2) no
C14 H14E . .94(2) no
C14 H14F . .94(2) no
N5 O15 . 1.102(6) yes
N5 O25 7_554 1.268(4) yes
N5 O25 . 1.268(4) yes
O15 V1 7_554 2.613(2) no
O15 V2 7_554 2.813(2) no
P6 C16 14_565 1.791(3) no
P6 C16 7_564 1.791(3) no
P6 C16 . 1.791(3) no
P6 C16 12_766 1.791(3) no
C16 C26 . 1.390(4) no
C16 C66 . 1.399(4) no
C26 C36 . 1.379(5) no
C26 H26 . .94(4) no
C36 C46 . 1.381(5) no
C36 H36 . .83(4) no
C46 C56 . 1.367(5) no
C46 H46 . .83(4) no
C56 C66 . 1.383(4) no
C56 H56 . .98(4) no
C66 H66 . .92(3) no
P7 C17 12_666 1.792(3) no
P7 C17 7_454 1.792(3) no
P7 C17 . 1.792(3) no
P7 C17 14 1.792(3) no
C17 C27 . 1.396(4) no
C17 C67 . 1.397(4) no
C27 C37 . 1.380(4) no
C27 H27 . .86(4) no
C37 C47 . 1.373(5) no
C37 H37 . .89(4) no
C47 C57 . 1.368(5) no
C47 H47 . .96(4) no
C57 C67 . 1.383(5) no
C57 H57 . .93(4) no
C67 H67 . .86(4) no
